data_7705201
loop_
_publ_author_name
'Siewert, Jan-Erik'
'Schumann, Andr\'e'
'Fischer, Malte'
'Schmidt, Christoph'
'Taeufer, Tobias'
'Hering-Junghans, Christian'

_publ_section_title
;
 Terphenyl(bisamino)phosphines: electron-rich ligands for gold-catalysis.
;
_journal_issue 35
_journal_name_full 'Dalton transactions (Cambridge, England : 2003)'
_journal_page_first 12354
_journal_page_last 12364
_journal_paper_doi 10.1039/d0dt02435j
_journal_volume 49
_journal_year 2020
_chemical_formula_moiety 'C28 H37 N2 P'
_chemical_formula_sum 'C28 H37 N2 P'
_chemical_formula_weight 432.56
_space_group_crystal_system monoclinic
_space_group_IT_number 14
_space_group_name_Hall '-P 2ybc'
_space_group_name_H-M_alt 'P 1 21/c 1'
_atom_sites_solution_hydrogens geom
_audit_creation_method SHELXL-2014/7
_audit_update_record
;
2020-07-07 deposited with the CCDC.	2020-08-18 downloaded from the CCDC.
;
_cell_angle_alpha 90
_cell_angle_beta 95.6395(17)
_cell_angle_gamma 90
_cell_formula_units_Z 4
_cell_length_a 18.0222(5)
_cell_length_b 8.2670(2)
_cell_length_c 16.4946(4)
_cell_measurement_reflns_used 9315
_cell_measurement_temperature 150(2)
_cell_measurement_theta_max 30.18
_cell_measurement_theta_min 2.71
_cell_volume 2445.63(11)
_computing_cell_refinement 'SAINT (Bruker, 2013)'
_computing_data_collection 'APEX2 (Bruker, 2014)'
_computing_data_reduction SAINT
_computing_molecular_graphics 'ORTEP-3v2.01 (Farrugia, 1997)'
_computing_publication_material 'SHELXL-2014/7 (Sheldrick, 2014)'
_computing_structure_refinement 'SHELXL-2014/7 (Sheldrick, 2014)'
_computing_structure_solution 'SHELXT-2014 (Sheldrick, 2014)'
_diffrn_ambient_temperature 150(2)
_diffrn_measured_fraction_theta_full 1.000
_diffrn_measured_fraction_theta_max 1.000
_diffrn_measurement_device_type 'Bruker APEX-II CCD'
_diffrn_measurement_method '\f and \w scans'
_diffrn_radiation_type MoK\a
_diffrn_radiation_wavelength 0.71073
_diffrn_reflns_av_R_equivalents 0.0353
_diffrn_reflns_av_unetI/netI 0.0232
_diffrn_reflns_Laue_measured_fraction_full 1.000
_diffrn_reflns_Laue_measured_fraction_max 1.000
_diffrn_reflns_limit_h_max 23
_diffrn_reflns_limit_h_min -23
_diffrn_reflns_limit_k_max 10
_diffrn_reflns_limit_k_min -10
_diffrn_reflns_limit_l_max 21
_diffrn_reflns_limit_l_min -21
_diffrn_reflns_number 39147
_diffrn_reflns_point_group_measured_fraction_full 1.000
_diffrn_reflns_point_group_measured_fraction_max 1.000
_diffrn_reflns_theta_full 25.242
_diffrn_reflns_theta_max 27.497
_diffrn_reflns_theta_min 2.271
_diffrn_source 'fine-focus sealed tube'
_exptl_absorpt_coefficient_mu 0.130
_exptl_absorpt_correction_T_max 0.98
_exptl_absorpt_correction_T_min 0.94
_exptl_absorpt_correction_type multi-scan
_exptl_absorpt_process_details 'SADABS (Bruker, 2014)'
_exptl_crystal_colour colourless
_exptl_crystal_density_diffrn 1.175
_exptl_crystal_description prism
_exptl_crystal_F_000 936
_exptl_crystal_size_max 0.464
_exptl_crystal_size_mid 0.176
_exptl_crystal_size_min 0.126
_refine_diff_density_max 0.309
_refine_diff_density_min -0.311
_refine_diff_density_rms 0.048
_refine_ls_extinction_method none
_refine_ls_goodness_of_fit_ref 1.019
_refine_ls_hydrogen_treatment constr
_refine_ls_matrix_type full
_refine_ls_number_parameters 290
_refine_ls_number_reflns 5619
_refine_ls_number_restraints 0
_refine_ls_restrained_S_all 1.019
_refine_ls_R_factor_all 0.0517
_refine_ls_R_factor_gt 0.0409
_refine_ls_shift/su_max 0.000
_refine_ls_shift/su_mean 0.000
_refine_ls_structure_factor_coef Fsqd
_refine_ls_weighting_details 'w=1/[\s^2^(Fo^2^)+(0.0568P)^2^+1.3232P] where P=(Fo^2^+2Fc^2^)/3'
_refine_ls_weighting_scheme calc
_refine_ls_wR_factor_gt 0.1062
_refine_ls_wR_factor_ref 0.1169
_reflns_Friedel_coverage 0.000
_reflns_number_gt 4653
_reflns_number_total 5619
_reflns_threshold_expression 'I > 2\s(I)'
_cod_data_source_file d0dt02435j2.cif
_cod_data_source_block ax1653_TerP_NMe2_2_cmp1a
_cod_depositor_comments 'Adding full bibliography for 7705201--7705209.cif.'
_cod_original_sg_symbol_H-M 'P 21/c'
_cod_database_code 7705201
_shelx_shelxl_version_number 2014/7
_shelx_space_group_comment
;
The symmetry employed for this shelxl refinement is uniquely defined
by the following loop, which should always be used as a source of
symmetry information in preference to the above space-group names.
They are only intended as comments.
;
_shelx_estimated_absorpt_t_min 0.942
_shelx_estimated_absorpt_t_max 0.984

loop_
_space_group_symop_operation_xyz
'x, y, z'
'-x, y+1/2, -z+1/2'
'-x, -y, -z'
'x, -y-1/2, z-1/2'

loop_
_atom_site_label
_atom_site_type_symbol
_atom_site_fract_x
_atom_site_fract_y
_atom_site_fract_z
_atom_site_U_iso_or_equiv
_atom_site_adp_type
_atom_site_occupancy
_atom_site_site_symmetry_order
_atom_site_calc_flag
_atom_site_refinement_flags_posn
_atom_site_refinement_flags_adp
_atom_site_refinement_flags_occupancy
_atom_site_disorder_assembly
_atom_site_disorder_group
P1 P 0.23162(2) 0.63525(4) 0.50551(2) 0.01913(10) Uani 1 1 d . . . . .
N1 N 0.15861(7) 0.63966(15) 0.56169(8) 0.0246(3) Uani 1 1 d . . . . .
N2 N 0.19815(7) 0.65080(14) 0.40678(7) 0.0246(3) Uani 1 1 d . . . . .
C1 C 0.26610(7) 0.42356(17) 0.50274(8) 0.0199(3) Uani 1 1 d . . . . .
C2 C 0.24218(8) 0.28597(17) 0.54339(9) 0.0221(3) Uani 1 1 d . . . . .
C3 C 0.27656(9) 0.13651(18) 0.53307(10) 0.0280(3) Uani 1 1 d . . . . .
H3 H 0.2598 0.0440 0.5602 0.034 Uiso 1 1 calc R U . . .
C4 C 0.33422(9) 0.12024(19) 0.48451(11) 0.0324(4) Uani 1 1 d . . . . .
H4 H 0.3554 0.0171 0.4762 0.039 Uiso 1 1 calc R U . . .
C5 C 0.36061(8) 0.25637(19) 0.44814(10) 0.0299(3) Uani 1 1 d . . . . .
H5 H 0.4012 0.2464 0.4159 0.036 Uiso 1 1 calc R U . . .
C6 C 0.32891(8) 0.40774(18) 0.45776(9) 0.0236(3) Uani 1 1 d . . . . .
C7 C 0.18268(8) 0.28324(16) 0.60104(9) 0.0214(3) Uani 1 1 d . . . . .
C8 C 0.19764(8) 0.34747(17) 0.67989(9) 0.0232(3) Uani 1 1 d . . . . .
C9 C 0.14365(9) 0.33498(18) 0.73409(9) 0.0261(3) Uani 1 1 d . . . . .
H9 H 0.1536 0.3793 0.7872 0.031 Uiso 1 1 calc R U . . .
C10 C 0.07536(8) 0.25948(18) 0.71313(9) 0.0262(3) Uani 1 1 d . . . . .
C11 C 0.06269(8) 0.19213(18) 0.63611(9) 0.0258(3) Uani 1 1 d . . . . .
H11 H 0.0169 0.1380 0.6213 0.031 Uiso 1 1 calc R U . . .
C12 C 0.11543(8) 0.20162(17) 0.57968(9) 0.0234(3) Uani 1 1 d . . . . .
C13 C 0.27133(9) 0.42700(19) 0.70594(10) 0.0287(3) Uani 1 1 d . . . . .
H13A H 0.2723 0.5352 0.6819 0.043 Uiso 1 1 calc R U . . .
H13B H 0.3118 0.3617 0.6875 0.043 Uiso 1 1 calc R U . . .
H13C H 0.2778 0.4358 0.7655 0.043 Uiso 1 1 calc R U . . .
C14 C 0.01678(9) 0.2513(2) 0.77232(10) 0.0331(4) Uani 1 1 d . . . . .
H14A H -0.0108 0.3535 0.7710 0.050 Uiso 1 1 calc R U . . .
H14B H 0.0408 0.2326 0.8274 0.050 Uiso 1 1 calc R U . . .
H14C H -0.0177 0.1623 0.7570 0.050 Uiso 1 1 calc R U . . .
C15 C 0.09816(9) 0.1249(2) 0.49708(10) 0.0297(3) Uani 1 1 d . . . . .
H15A H 0.1167 0.0133 0.4986 0.045 Uiso 1 1 calc R U . . .
H15B H 0.1224 0.1866 0.4564 0.045 Uiso 1 1 calc R U . . .
H15C H 0.0441 0.1247 0.4826 0.045 Uiso 1 1 calc R U . . .
C16 C 0.36743(8) 0.54939(18) 0.42309(9) 0.0248(3) Uani 1 1 d . . . . .
C17 C 0.36272(9) 0.5762(2) 0.33895(10) 0.0308(3) Uani 1 1 d . . . . .
C18 C 0.40222(10) 0.7035(2) 0.30869(11) 0.0355(4) Uani 1 1 d . . . . .
H18 H 0.3980 0.7224 0.2516 0.043 Uiso 1 1 calc R U . . .
C19 C 0.44759(9) 0.8037(2) 0.35960(11) 0.0353(4) Uani 1 1 d . . . . .
C20 C 0.45315(8) 0.77297(19) 0.44247(11) 0.0309(3) Uani 1 1 d . . . . .
H20 H 0.4844 0.8400 0.4779 0.037 Uiso 1 1 calc R U . . .
C21 C 0.41447(8) 0.64725(18) 0.47573(10) 0.0261(3) Uani 1 1 d . . . . .
C22 C 0.31692(11) 0.4692(3) 0.27941(11) 0.0445(5) Uani 1 1 d . . . . .
H22A H 0.2940 0.5350 0.2342 0.067 Uiso 1 1 calc R U . . .
H22B H 0.2778 0.4161 0.3070 0.067 Uiso 1 1 calc R U . . .
H22C H 0.3491 0.3871 0.2582 0.067 Uiso 1 1 calc R U . . .
C23 C 0.48987(13) 0.9415(2) 0.32513(14) 0.0534(5) Uani 1 1 d . . . . .
H23A H 0.4590 1.0393 0.3224 0.080 Uiso 1 1 calc R U . . .
H23B H 0.5021 0.9132 0.2703 0.080 Uiso 1 1 calc R U . . .
H23C H 0.5360 0.9615 0.3603 0.080 Uiso 1 1 calc R U . . .
C24 C 0.42515(9) 0.6175(2) 0.56593(10) 0.0322(4) Uani 1 1 d . . . . .
H24A H 0.4645 0.6887 0.5908 0.048 Uiso 1 1 calc R U . . .
H24B H 0.4395 0.5044 0.5762 0.048 Uiso 1 1 calc R U . . .
H24C H 0.3785 0.6399 0.5897 0.048 Uiso 1 1 calc R U . . .
C25 C 0.08445(8) 0.5780(2) 0.53768(11) 0.0325(4) Uani 1 1 d . . . . .
H25A H 0.0628 0.5361 0.5857 0.049 Uiso 1 1 calc R U . . .
H25B H 0.0873 0.4909 0.4979 0.049 Uiso 1 1 calc R U . . .
H25C H 0.0530 0.6654 0.5133 0.049 Uiso 1 1 calc R U . . .
C26 C 0.16067(10) 0.7523(2) 0.62933(10) 0.0336(4) Uani 1 1 d . . . . .
H26A H 0.1240 0.8384 0.6164 0.050 Uiso 1 1 calc R U . . .
H26B H 0.2106 0.7997 0.6388 0.050 Uiso 1 1 calc R U . . .
H26C H 0.1488 0.6949 0.6784 0.050 Uiso 1 1 calc R U . . .
C27 C 0.19663(12) 0.8103(2) 0.37031(10) 0.0382(4) Uani 1 1 d . . . . .
H27A H 0.2124 0.8029 0.3152 0.057 Uiso 1 1 calc R U . . .
H27B H 0.2306 0.8820 0.4035 0.057 Uiso 1 1 calc R U . . .
H27C H 0.1459 0.8538 0.3675 0.057 Uiso 1 1 calc R U . . .
C28 C 0.14830(9) 0.5379(2) 0.36135(10) 0.0334(4) Uani 1 1 d . . . . .
H28A H 0.0965 0.5702 0.3656 0.050 Uiso 1 1 calc R U . . .
H28B H 0.1565 0.4289 0.3838 0.050 Uiso 1 1 calc R U . . .
H28C H 0.1582 0.5385 0.3040 0.050 Uiso 1 1 calc R U . . .

loop_
_atom_site_aniso_label
_atom_site_aniso_U_11
_atom_site_aniso_U_22
_atom_site_aniso_U_33
_atom_site_aniso_U_23
_atom_site_aniso_U_13
_atom_site_aniso_U_12
P1 0.01939(18) 0.01793(18) 0.02042(18) -0.00087(13) 0.00375(13) -0.00034(13)
N1 0.0244(6) 0.0239(6) 0.0264(6) -0.0016(5) 0.0069(5) 0.0012(5)
N2 0.0309(6) 0.0209(6) 0.0218(6) 0.0004(5) 0.0010(5) -0.0013(5)
C1 0.0176(6) 0.0196(6) 0.0223(7) -0.0029(5) 0.0009(5) 0.0001(5)
C2 0.0200(6) 0.0217(7) 0.0243(7) -0.0012(5) 0.0015(5) 0.0002(5)
C3 0.0277(7) 0.0202(7) 0.0362(8) 0.0015(6) 0.0038(6) 0.0005(6)
C4 0.0273(8) 0.0233(8) 0.0472(10) -0.0048(7) 0.0064(7) 0.0060(6)
C5 0.0222(7) 0.0300(8) 0.0390(9) -0.0056(7) 0.0100(6) 0.0015(6)
C6 0.0198(6) 0.0246(7) 0.0266(7) -0.0039(6) 0.0035(5) -0.0014(5)
C7 0.0224(7) 0.0168(6) 0.0253(7) 0.0027(5) 0.0039(5) 0.0016(5)
C8 0.0257(7) 0.0190(7) 0.0247(7) 0.0032(5) 0.0007(6) 0.0016(5)
C9 0.0326(8) 0.0229(7) 0.0229(7) 0.0022(6) 0.0033(6) 0.0023(6)
C10 0.0285(7) 0.0241(7) 0.0268(8) 0.0063(6) 0.0070(6) 0.0037(6)
C11 0.0242(7) 0.0245(7) 0.0289(8) 0.0037(6) 0.0038(6) -0.0019(6)
C12 0.0253(7) 0.0201(7) 0.0249(7) 0.0006(5) 0.0037(6) -0.0002(5)
C13 0.0294(7) 0.0275(8) 0.0285(8) -0.0007(6) -0.0011(6) -0.0021(6)
C14 0.0334(8) 0.0385(9) 0.0289(8) 0.0051(7) 0.0101(7) 0.0036(7)
C15 0.0288(7) 0.0318(8) 0.0288(8) -0.0031(6) 0.0044(6) -0.0065(6)
C16 0.0208(6) 0.0249(7) 0.0300(8) -0.0040(6) 0.0091(6) -0.0004(6)
C17 0.0290(8) 0.0332(8) 0.0319(8) -0.0061(7) 0.0120(6) -0.0028(6)
C18 0.0395(9) 0.0352(9) 0.0345(9) -0.0021(7) 0.0170(7) -0.0018(7)
C19 0.0336(8) 0.0267(8) 0.0489(10) -0.0020(7) 0.0206(8) -0.0019(7)
C20 0.0238(7) 0.0266(8) 0.0435(9) -0.0081(7) 0.0099(7) -0.0029(6)
C21 0.0178(6) 0.0274(7) 0.0343(8) -0.0059(6) 0.0078(6) 0.0008(5)
C22 0.0513(11) 0.0520(11) 0.0314(9) -0.0093(8) 0.0103(8) -0.0163(9)
C23 0.0602(13) 0.0374(10) 0.0672(14) 0.0005(10) 0.0300(11) -0.0130(9)
C24 0.0238(7) 0.0368(9) 0.0356(9) -0.0062(7) 0.0010(6) -0.0025(6)
C25 0.0214(7) 0.0336(8) 0.0433(9) 0.0085(7) 0.0065(6) 0.0031(6)
C26 0.0448(9) 0.0284(8) 0.0298(8) -0.0017(6) 0.0151(7) 0.0070(7)
C27 0.0620(12) 0.0257(8) 0.0267(8) 0.0043(6) 0.0028(8) -0.0002(8)
C28 0.0394(9) 0.0312(8) 0.0278(8) -0.0022(6) -0.0053(7) -0.0022(7)

loop_
_atom_type_symbol
_atom_type_description
_atom_type_scat_dispersion_real
_atom_type_scat_dispersion_imag
_atom_type_scat_source
C C 0.0033 0.0016 'International Tables Vol C Tables 4.2.6.8 and 6.1.1.4'
H H 0.0000 0.0000 'International Tables Vol C Tables 4.2.6.8 and 6.1.1.4'
N N 0.0061 0.0033 'International Tables Vol C Tables 4.2.6.8 and 6.1.1.4'
P P 0.1023 0.0942 'International Tables Vol C Tables 4.2.6.8 and 6.1.1.4'

loop_
_geom_angle_atom_site_label_1
_geom_angle_atom_site_label_2
_geom_angle_atom_site_label_3
_geom_angle
_geom_angle_site_symmetry_1
_geom_angle_site_symmetry_3
_geom_angle_publ_flag
N1 P1 N2 107.79(6) . . ?
N1 P1 C1 108.37(6) . . ?
N2 P1 C1 97.87(6) . . ?
C25 N1 C26 112.90(13) . . ?
C25 N1 P1 126.32(11) . . ?
C26 N1 P1 118.37(11) . . ?
C27 N2 C28 112.66(13) . . ?
C27 N2 P1 117.47(10) . . ?
C28 N2 P1 126.48(10) . . ?
C2 C1 C6 118.12(12) . . ?
C2 C1 P1 129.01(10) . . ?
C6 C1 P1 112.66(10) . . ?
C3 C2 C1 119.65(13) . . ?
C3 C2 C7 114.58(13) . . ?
C1 C2 C7 125.75(12) . . ?
C4 C3 C2 121.62(14) . . ?
C4 C3 H3 119.2 . . ?
C2 C3 H3 119.2 . . ?
C3 C4 C5 118.93(14) . . ?
C3 C4 H4 120.5 . . ?
C5 C4 H4 120.5 . . ?
C4 C5 C6 121.37(14) . . ?
C4 C5 H5 119.3 . . ?
C6 C5 H5 119.3 . . ?
C5 C6 C1 120.00(13) . . ?
C5 C6 C16 116.58(13) . . ?
C1 C6 C16 123.31(13) . . ?
C12 C7 C8 119.79(13) . . ?
C12 C7 C2 120.11(13) . . ?
C8 C7 C2 119.74(12) . . ?
C9 C8 C7 118.99(13) . . ?
C9 C8 C13 120.19(13) . . ?
C7 C8 C13 120.81(13) . . ?
C8 C9 C10 122.11(14) . . ?
C8 C9 H9 118.9 . . ?
C10 C9 H9 118.9 . . ?
C11 C10 C9 118.02(14) . . ?
C11 C10 C14 120.85(14) . . ?
C9 C10 C14 121.13(14) . . ?
C10 C11 C12 121.81(14) . . ?
C10 C11 H11 119.1 . . ?
C12 C11 H11 119.1 . . ?
C11 C12 C7 119.20(13) . . ?
C11 C12 C15 119.02(13) . . ?
C7 C12 C15 121.77(13) . . ?
C8 C13 H13A 109.5 . . ?
C8 C13 H13B 109.5 . . ?
H13A C13 H13B 109.5 . . ?
C8 C13 H13C 109.5 . . ?
H13A C13 H13C 109.5 . . ?
H13B C13 H13C 109.5 . . ?
C10 C14 H14A 109.5 . . ?
C10 C14 H14B 109.5 . . ?
H14A C14 H14B 109.5 . . ?
C10 C14 H14C 109.5 . . ?
H14A C14 H14C 109.5 . . ?
H14B C14 H14C 109.5 . . ?
C12 C15 H15A 109.5 . . ?
C12 C15 H15B 109.5 . . ?
H15A C15 H15B 109.5 . . ?
C12 C15 H15C 109.5 . . ?
H15A C15 H15C 109.5 . . ?
H15B C15 H15C 109.5 . . ?
C17 C16 C21 119.66(14) . . ?
C17 C16 C6 121.02(13) . . ?
C21 C16 C6 119.06(14) . . ?
C18 C17 C16 119.49(15) . . ?
C18 C17 C22 118.51(15) . . ?
C16 C17 C22 121.99(15) . . ?
C19 C18 C17 121.78(16) . . ?
C19 C18 H18 119.1 . . ?
C17 C18 H18 119.1 . . ?
C20 C19 C18 118.00(15) . . ?
C20 C19 C23 121.27(17) . . ?
C18 C19 C23 120.73(17) . . ?
C19 C20 C21 122.35(15) . . ?
C19 C20 H20 118.8 . . ?
C21 C20 H20 118.8 . . ?
C20 C21 C16 118.67(15) . . ?
C20 C21 C24 119.46(14) . . ?
C16 C21 C24 121.85(14) . . ?
C17 C22 H22A 109.5 . . ?
C17 C22 H22B 109.5 . . ?
H22A C22 H22B 109.5 . . ?
C17 C22 H22C 109.5 . . ?
H22A C22 H22C 109.5 . . ?
H22B C22 H22C 109.5 . . ?
C19 C23 H23A 109.5 . . ?
C19 C23 H23B 109.5 . . ?
H23A C23 H23B 109.5 . . ?
C19 C23 H23C 109.5 . . ?
H23A C23 H23C 109.5 . . ?
H23B C23 H23C 109.5 . . ?
C21 C24 H24A 109.5 . . ?
C21 C24 H24B 109.5 . . ?
H24A C24 H24B 109.5 . . ?
C21 C24 H24C 109.5 . . ?
H24A C24 H24C 109.5 . . ?
H24B C24 H24C 109.5 . . ?
N1 C25 H25A 109.5 . . ?
N1 C25 H25B 109.5 . . ?
H25A C25 H25B 109.5 . . ?
N1 C25 H25C 109.5 . . ?
H25A C25 H25C 109.5 . . ?
H25B C25 H25C 109.5 . . ?
N1 C26 H26A 109.5 . . ?
N1 C26 H26B 109.5 . . ?
H26A C26 H26B 109.5 . . ?
N1 C26 H26C 109.5 . . ?
H26A C26 H26C 109.5 . . ?
H26B C26 H26C 109.5 . . ?
N2 C27 H27A 109.5 . . ?
N2 C27 H27B 109.5 . . ?
H27A C27 H27B 109.5 . . ?
N2 C27 H27C 109.5 . . ?
H27A C27 H27C 109.5 . . ?
H27B C27 H27C 109.5 . . ?
N2 C28 H28A 109.5 . . ?
N2 C28 H28B 109.5 . . ?
H28A C28 H28B 109.5 . . ?
N2 C28 H28C 109.5 . . ?
H28A C28 H28C 109.5 . . ?
H28B C28 H28C 109.5 . . ?

loop_
_geom_bond_atom_site_label_1
_geom_bond_atom_site_label_2
_geom_bond_distance
_geom_bond_site_symmetry_2
_geom_bond_publ_flag
P1 N1 1.6827(12) . ?
P1 N2 1.6850(13) . ?
P1 C1 1.8591(14) . ?
N1 C25 1.449(2) . ?
N1 C26 1.451(2) . ?
N2 C27 1.448(2) . ?
N2 C28 1.4515(19) . ?
C1 C2 1.409(2) . ?
C1 C6 1.4193(19) . ?
C2 C3 1.400(2) . ?
C2 C7 1.5016(19) . ?
C3 C4 1.380(2) . ?
C3 H3 0.9500 . ?
C4 C5 1.382(2) . ?
C4 H4 0.9500 . ?
C5 C6 1.391(2) . ?
C5 H5 0.9500 . ?
C6 C16 1.503(2) . ?
C7 C12 1.402(2) . ?
C7 C8 1.406(2) . ?
C8 C9 1.388(2) . ?
C8 C13 1.506(2) . ?
C9 C10 1.393(2) . ?
C9 H9 0.9500 . ?
C10 C11 1.385(2) . ?
C10 C14 1.508(2) . ?
C11 C12 1.396(2) . ?
C11 H11 0.9500 . ?
C12 C15 1.508(2) . ?
C13 H13A 0.9800 . ?
C13 H13B 0.9800 . ?
C13 H13C 0.9800 . ?
C14 H14A 0.9800 . ?
C14 H14B 0.9800 . ?
C14 H14C 0.9800 . ?
C15 H15A 0.9800 . ?
C15 H15B 0.9800 . ?
C15 H15C 0.9800 . ?
C16 C17 1.400(2) . ?
C16 C21 1.408(2) . ?
C17 C18 1.390(2) . ?
C17 C22 1.506(2) . ?
C18 C19 1.388(3) . ?
C18 H18 0.9500 . ?
C19 C20 1.384(3) . ?
C19 C23 1.513(2) . ?
C20 C21 1.394(2) . ?
C20 H20 0.9500 . ?
C21 C24 1.502(2) . ?
C22 H22A 0.9800 . ?
C22 H22B 0.9800 . ?
C22 H22C 0.9800 . ?
C23 H23A 0.9800 . ?
C23 H23B 0.9800 . ?
C23 H23C 0.9800 . ?
C24 H24A 0.9800 . ?
C24 H24B 0.9800 . ?
C24 H24C 0.9800 . ?
C25 H25A 0.9800 . ?
C25 H25B 0.9800 . ?
C25 H25C 0.9800 . ?
C26 H26A 0.9800 . ?
C26 H26B 0.9800 . ?
C26 H26C 0.9800 . ?
C27 H27A 0.9800 . ?
C27 H27B 0.9800 . ?
C27 H27C 0.9800 . ?
C28 H28A 0.9800 . ?
C28 H28B 0.9800 . ?
C28 H28C 0.9800 . ?

loop_
_geom_torsion_atom_site_label_1
_geom_torsion_atom_site_label_2
_geom_torsion_atom_site_label_3
_geom_torsion_atom_site_label_4
_geom_torsion
_geom_torsion_site_symmetry_1
_geom_torsion_site_symmetry_2
_geom_torsion_site_symmetry_3
_geom_torsion_site_symmetry_4
_geom_torsion_publ_flag
N2 P1 N1 C25 31.91(14) . . . . ?
C1 P1 N1 C25 -73.05(14) . . . . ?
N2 P1 N1 C26 -129.13(12) . . . . ?
C1 P1 N1 C26 125.92(11) . . . . ?
N1 P1 N2 C27 95.72(13) . . . . ?
C1 P1 N2 C27 -152.04(13) . . . . ?
N1 P1 N2 C28 -61.85(14) . . . . ?
C1 P1 N2 C28 50.39(14) . . . . ?
N1 P1 C1 C2 -4.28(15) . . . . ?
N2 P1 C1 C2 -116.05(13) . . . . ?
N1 P1 C1 C6 -178.90(10) . . . . ?
N2 P1 C1 C6 69.33(11) . . . . ?
C6 C1 C2 C3 -5.2(2) . . . . ?
P1 C1 C2 C3 -179.54(11) . . . . ?
C6 C1 C2 C7 172.84(13) . . . . ?
P1 C1 C2 C7 -1.5(2) . . . . ?
C1 C2 C3 C4 0.7(2) . . . . ?
C7 C2 C3 C4 -177.52(14) . . . . ?
C2 C3 C4 C5 2.8(2) . . . . ?
C3 C4 C5 C6 -1.8(3) . . . . ?
C4 C5 C6 C1 -2.8(2) . . . . ?
C4 C5 C6 C16 173.53(15) . . . . ?
C2 C1 C6 C5 6.2(2) . . . . ?
P1 C1 C6 C5 -178.54(12) . . . . ?
C2 C1 C6 C16 -169.85(13) . . . . ?
P1 C1 C6 C16 5.41(18) . . . . ?
C3 C2 C7 C12 -69.00(18) . . . . ?
C1 C2 C7 C12 112.90(16) . . . . ?
C3 C2 C7 C8 104.11(16) . . . . ?
C1 C2 C7 C8 -73.99(19) . . . . ?
C12 C7 C8 C9 -2.9(2) . . . . ?
C2 C7 C8 C9 -176.05(13) . . . . ?
C12 C7 C8 C13 176.35(13) . . . . ?
C2 C7 C8 C13 3.2(2) . . . . ?
C7 C8 C9 C10 0.6(2) . . . . ?
C13 C8 C9 C10 -178.66(14) . . . . ?
C8 C9 C10 C11 1.5(2) . . . . ?
C8 C9 C10 C14 -178.38(14) . . . . ?
C9 C10 C11 C12 -1.4(2) . . . . ?
C14 C10 C11 C12 178.49(14) . . . . ?
C10 C11 C12 C7 -0.8(2) . . . . ?
C10 C11 C12 C15 179.68(14) . . . . ?
C8 C7 C12 C11 3.0(2) . . . . ?
C2 C7 C12 C11 176.13(13) . . . . ?
C8 C7 C12 C15 -177.50(13) . . . . ?
C2 C7 C12 C15 -4.4(2) . . . . ?
C5 C6 C16 C17 73.64(19) . . . . ?
C1 C6 C16 C17 -110.18(17) . . . . ?
C5 C6 C16 C21 -100.37(17) . . . . ?
C1 C6 C16 C21 75.81(19) . . . . ?
C21 C16 C17 C18 -2.7(2) . . . . ?
C6 C16 C17 C18 -176.65(14) . . . . ?
C21 C16 C17 C22 176.32(15) . . . . ?
C6 C16 C17 C22 2.3(2) . . . . ?
C16 C17 C18 C19 1.2(3) . . . . ?
C22 C17 C18 C19 -177.78(17) . . . . ?
C17 C18 C19 C20 0.4(3) . . . . ?
C17 C18 C19 C23 -179.89(17) . . . . ?
C18 C19 C20 C21 -0.7(2) . . . . ?
C23 C19 C20 C21 179.66(16) . . . . ?
C19 C20 C21 C16 -0.8(2) . . . . ?
C19 C20 C21 C24 177.95(15) . . . . ?
C17 C16 C21 C20 2.4(2) . . . . ?
C6 C16 C21 C20 176.53(13) . . . . ?
C17 C16 C21 C24 -176.26(14) . . . . ?
C6 C16 C21 C24 -2.2(2) . . . . ?
